data_2008447
loop_
_publ_author_name
'Dix, Ina'
'Hopf, Henning'
'Jones, Peter G.'

_publ_section_title
;
 Heterocycle-substituted [2.2]paracyclophanes
;
_journal_issue 5
_journal_name_full 'Acta Crystallographica Section C'
_journal_page_first 756
_journal_page_last 759
_journal_paper_doi 10.1107/S0108270199001808
_journal_volume 55
_journal_year 1999
_chemical_formula_sum 'C20 H18 S'
_chemical_formula_weight 290.40
_chemical_name_systematic
;
 4-(2'-thienyl)[2.2]paracyclophane
;
_space_group_IT_number 14
_symmetry_cell_setting monoclinic
_symmetry_space_group_name_Hall '-P 2ybc'
_symmetry_space_group_name_H-M 'P 1 21/c 1'
_audit_creation_method SHELXL-97
_cell_angle_alpha 90.00
_cell_angle_beta 95.523(11)
_cell_angle_gamma 90.00
_cell_formula_units_Z 4
_cell_length_a 16.850(2)
_cell_length_b 7.6203(10)
_cell_length_c 11.574(2)
_cell_measurement_reflns_used 63
_cell_measurement_temperature 173(2)
_cell_measurement_theta_max 11.4
_cell_measurement_theta_min 5.2
_cell_volume 1479.2(4)
_computing_cell_refinement XSCANS
_computing_data_collection 'XSCANS (Fait, 1991)'
_computing_data_reduction XSCANS
_computing_molecular_graphics 'XP (Siemens, 1994)'
_computing_publication_material SHELXL97
_computing_structure_refinement 'SHELXL97 (Sheldrick, 1997)'
_computing_structure_solution 'SHELXS97 (Sheldrick, 1990)'
_diffrn_ambient_temperature 173(2)
_diffrn_measured_fraction_theta_full 0.999
_diffrn_measured_fraction_theta_max 0.999
_diffrn_measurement_device_type 'Siemens P4'
_diffrn_measurement_method \w-scans
_diffrn_radiation_monochromator graphite
_diffrn_radiation_source 'fine-focus sealed tube'
_diffrn_radiation_type MoK\a
_diffrn_radiation_wavelength 0.71073
_diffrn_reflns_av_R_equivalents 0.0148
_diffrn_reflns_av_sigmaI/netI 0.0601
_diffrn_reflns_limit_h_max 1
_diffrn_reflns_limit_h_min -20
_diffrn_reflns_limit_k_max 0
_diffrn_reflns_limit_k_min -9
_diffrn_reflns_limit_l_max 13
_diffrn_reflns_limit_l_min -13
_diffrn_reflns_number 2773
_diffrn_reflns_theta_full 24.99
_diffrn_reflns_theta_max 24.99
_diffrn_reflns_theta_min 3.21
_diffrn_standards_decay_% 1
_diffrn_standards_interval_count 247
_diffrn_standards_number 3
_exptl_absorpt_coefficient_mu 0.209
_exptl_absorpt_correction_type none
_exptl_crystal_colour colourless
_exptl_crystal_density_diffrn 1.304
_exptl_crystal_density_meas ?
_exptl_crystal_description tablet
_exptl_crystal_F_000 616
_exptl_crystal_size_max 0.86
_exptl_crystal_size_mid 0.38
_exptl_crystal_size_min 0.15
_refine_diff_density_max 0.182
_refine_diff_density_min -0.155
_refine_ls_extinction_method none
_refine_ls_goodness_of_fit_ref 0.862
_refine_ls_hydrogen_treatment constr
_refine_ls_matrix_type full
_refine_ls_number_parameters 227
_refine_ls_number_reflns 2590
_refine_ls_number_restraints 301
_refine_ls_restrained_S_all 0.819
_refine_ls_R_factor_all 0.0708
_refine_ls_R_factor_gt 0.0378
_refine_ls_shift/su_max 0.000
_refine_ls_shift/su_mean 0.000
_refine_ls_structure_factor_coef Fsqd
_refine_ls_weighting_details 'calc w = 1/[\s^2^(Fo^2^)+(0.0418P)^2^] where P=(Fo^2^+2Fc^2^)/3'
_refine_ls_weighting_scheme calc
_refine_ls_wR_factor_ref 0.0841
_reflns_number_gt 1641
_reflns_number_total 2590
_reflns_threshold_expression I>2\s(I)
_cod_data_source_file bm1314.cif
_cod_data_source_block 2
_cod_depositor_comments
;
The following automatic conversions were performed:
'_geom_bond_publ_flag' value 'Y' changed to 'y' according to
'/home/saulius/struct/CIF-dictionaries/cif_core.dic' dictionary named
'cif_core.dic' version 2.4.1 from 2010-06-29.

Automatic conversion script
Id: cif_fix_enum 1527 2010-12-29 10:47:43Z saulius 

The following automatic conversions were performed:

'_geom_bond_publ_flag' value 'Y' changed to 'y' according to
/home/saulius/struct/CIF-dictionaries/cif_core.dic dictionary named
'cif_core.dic' version 2.4.1 from
2010-06-29.

'_geom_torsion_publ_flag' value 'Y' changed to 'y'
according to /home/saulius/struct/CIF-dictionaries/cif_core.dic
dictionary named 'cif_core.dic' version 2.4.1 from 2010-06-29 (3
times).

Automatic conversion script
Id: cif_fix_values 1715 2011-07-08 13:25:40Z adriana 

The following automatic conversions were performed:

'_exptl_crystal_density_meas' value 'not measured' was changed to '?'
- the value is perceived as not measured.

Automatic conversion script
Id: cif_fix_values 3008 2015-01-20 13:52:24Z robertas 
;
_cod_original_cell_volume 1479.3(4)
_cod_original_sg_symbol_H-M 'P 21/c'
_cod_database_code 2008447

loop_
_symmetry_equiv_pos_as_xyz
'x, y, z'
'-x, y+1/2, -z+1/2'
'-x, -y, -z'
'x, -y-1/2, z-1/2'

loop_
_atom_site_label
_atom_site_fract_x
_atom_site_fract_y
_atom_site_fract_z
_atom_site_U_iso_or_equiv
_atom_site_adp_type
_atom_site_calc_flag
_atom_site_refinement_flags
_atom_site_occupancy
_atom_site_disorder_assembly
_atom_site_disorder_group
_atom_site_type_symbol
C1 .32632(13) .7537(3) .57445(19) .0474(6) Uani d U 1 . . C
H1A .3768 .7726 .6241 .057 Uiso calc R 1 . . H
H1B .3141 .8627 .5298 .057 Uiso calc R 1 . . H
C2 .33842(12) .5995(2) .48709(16) .0342(5) Uani d U 1 . . C
H2A .3372 .6481 .4076 .041 Uiso calc R 1 . . H
H2B .3916 .5466 .5070 .041 Uiso calc R 1 . . H
C3 .27540(11) .4572(2) .48846(15) .0271(4) Uani d U 1 . . C
C4 .28385(11) .3099(2) .56260(14) .0245(4) Uani d U 1 A . C
C5 .21499(11) .2348(2) .60022(16) .0291(4) Uani d U 1 . . C
H5 .2204 .1372 .6515 .035 Uiso calc R 1 . . H
C6 .13911(11) .2974(2) .56554(17) .0325(5) Uani d U 1 . . C
C7 .13239(12) .4142(3) .47262(16) .0352(5) Uani d U 1 . . C
H7 .0813 .4407 .4347 .042 Uiso calc R 1 . . H
C8 .19947(11) .4921(2) .43498(15) .0323(5) Uani d U 1 . . C
H8 .1936 .5710 .3712 .039 Uiso calc R 1 . . H
C9 .07093(12) .2672(3) .6391(2) .0466(6) Uani d U 1 . . C
H9A .0767 .1493 .6748 .056 Uiso calc R 1 . . H
H9B .0202 .2689 .5883 .056 Uiso calc R 1 . . H
C10 .06645(12) .4089(3) .73869(17) .0432(5) Uani d U 1 . . C
H10A .0131 .4647 .7304 .052 Uiso calc R 1 . . H
H10B .0731 .3494 .8151 .052 Uiso calc R 1 . . H
C11 .12959(12) .5492(3) .73524(16) .0336(5) Uani d U 1 . . C
C12 .11842(12) .6916(3) .66072(17) .0366(5) Uani d U 1 . . C
H12 .0659 .7321 .6381 .044 Uiso calc R 1 . . H
C13 .18273(13) .7757(3) .61887(17) .0376(5) Uani d U 1 . . C
H13 .1738 .8724 .5675 .045 Uiso calc R 1 . . H
C14 .26017(12) .7197(3) .65144(17) .0358(5) Uani d U 1 . . C
C15 .27103(12) .6039(3) .74405(16) .0359(5) Uani d U 1 . . C
H15 .3233 .5823 .7795 .043 Uiso calc R 1 . . H
C16 .20677(12) .5194(3) .78573(16) .0344(5) Uani d U 1 . . C
H16 .2155 .4404 .8492 .041 Uiso calc R 1 . . H
C2' .36190(11) .2418(2) .61151(16) .0273(4) Uani d DU 1 . . C
S .4399(2) .2163(6) .5378(4) .0362(7) Uani d PDU .514(3) A 1 S
C3' .3736(11) .176(3) .7259(11) .042(3) Uani d PDU .514(3) A 1 C
H3' .3366 .1796 .7829 .050 Uiso calc PR .514(3) A 1 H
C4' .4542(8) .102(3) .7389(16) .041(3) Uani d PDU .514(3) A 1 C
H4' .4753 .0485 .8093 .049 Uiso calc PR .514(3) A 1 H
C5' .4979(11) .114(3) .6453(14) .038(3) Uani d PDU .514(3) A 1 C
H5' .5508 .0728 .6413 .045 Uiso calc PR .514(3) A 1 H
S" .3792(3) .1578(7) .7444(3) .0347(7) Uani d PDU .486(3) A 2 S
C3" .4290(8) .225(2) .5462(14) .045(4) Uani d PDU .486(3) A 2 C
H3" .4324 .2613 .4682 .054 Uiso calc PR .486(3) A 2 H
C4" .4921(10) .141(3) .6242(15) .037(3) Uani d PDU .486(3) A 2 C
H4" .5433 .1186 .5995 .044 Uiso calc PR .486(3) A 2 H
C5" .4745(8) .097(4) .7332(16) .037(2) Uani d PDU .486(3) A 2 C
H5" .5094 .0429 .7918 .044 Uiso calc PR .486(3) A 2 H

loop_
_atom_site_aniso_label
_atom_site_aniso_U_11
_atom_site_aniso_U_22
_atom_site_aniso_U_33
_atom_site_aniso_U_12
_atom_site_aniso_U_13
_atom_site_aniso_U_23
C1 .0507(14) .0383(13) .0545(14) -.0155(11) .0117(11) -.0114(11)
C2 .0427(12) .0245(10) .0361(11) -.0005(9) .0082(9) .0072(9)
C3 .0377(11) .0219(10) .0222(10) .0033(9) .0050(8) -.0027(8)
C4 .0310(10) .0199(10) .0221(9) -.0011(8) .0002(8) -.0048(8)
C5 .0354(11) .0170(10) .0346(11) -.0027(9) .0024(9) -.0014(8)
C6 .0329(11) .0198(10) .0443(12) -.0037(9) .0001(9) -.0064(9)
C7 .0344(12) .0309(11) .0378(11) .0039(10) -.0092(9) -.0102(10)
C8 .0457(13) .0273(11) .0233(10) .0042(10) -.0008(9) -.0022(9)
C9 .0330(12) .0348(12) .0729(16) -.0047(10) .0092(11) .0008(11)
C10 .0383(12) .0482(14) .0443(13) .0000(11) .0096(10) .0083(11)
C11 .0380(12) .0336(12) .0304(11) .0046(10) .0095(9) -.0027(9)
C12 .0384(12) .0309(12) .0405(12) .0109(10) .0041(10) -.0059(10)
C13 .0530(14) .0201(10) .0396(12) -.0004(10) .0045(10) -.0035(9)
C14 .0461(13) .0239(10) .0375(11) -.0087(10) .0043(10) -.0137(9)
C15 .0349(12) .0344(12) .0369(11) -.0002(10) -.0049(9) -.0175(10)
C16 .0440(12) .0338(11) .0252(10) .0047(10) .0016(9) -.0049(9)
C2' .0326(11) .0188(10) .0297(10) -.0010(9) -.0007(9) .0007(8)
S .0264(9) .0440(14) .0391(12) .0059(9) .0086(9) .0000(9)
C3' .033(5) .040(6) .052(6) .012(4) .002(4) .004(5)
C4' .040(7) .039(4) .040(4) .005(6) -.011(4) .009(3)
C5' .031(3) .037(8) .043(5) .012(3) -.013(3) .000(4)
S" .0408(15) .0392(13) .0234(8) .0050(11) -.0013(7) .0055(8)
C3" .046(6) .054(7) .033(5) .021(5) -.008(4) .012(5)
C4" .026(5) .033(7) .051(7) .006(4) .004(5) -.001(5)
C5" .031(6) .035(4) .040(5) .001(5) -.020(4) .004(4)

loop_
_atom_type_symbol
_atom_type_description
_atom_type_scat_dispersion_real
_atom_type_scat_dispersion_imag
_atom_type_scat_source
C C 0.0033 0.0016 'International Tables Vol C Tables 4.2.6.8 and 6.1.1.4'
H H 0.0000 0.0000 'International Tables Vol C Tables 4.2.6.8 and 6.1.1.4'
S S 0.1246 0.1234 'International Tables Vol C Tables 4.2.6.8 and 6.1.1.4'

loop_
_geom_angle_atom_site_label_1
_geom_angle_atom_site_label_2
_geom_angle_atom_site_label_3
_geom_angle
C14 C1 C2 113.46(16)
C3 C2 C1 113.07(15)
C8 C3 C4 117.17(17)
C8 C3 C2 118.19(17)
C4 C3 C2 122.98(16)
C5 C4 C3 118.42(17)
C5 C4 C2' 118.13(16)
C3 C4 C2' 123.17(17)
C6 C5 C4 122.52(18)
C5 C6 C7 116.58(18)
C5 C6 C9 120.92(18)
C7 C6 C9 121.50(18)
C8 C7 C6 120.61(18)
C7 C8 C3 121.46(18)
C6 C9 C10 113.42(17)
C11 C10 C9 112.29(16)
C12 C11 C16 117.00(19)
C12 C11 C10 121.05(18)
C16 C11 C10 120.31(18)
C13 C12 C11 121.00(19)
C12 C13 C14 120.57(19)
C15 C14 C13 117.09(19)
C15 C14 C1 120.9(2)
C13 C14 C1 120.85(19)
C16 C15 C14 121.04(19)
C15 C16 C11 120.49(19)
C3' C2' C3" 114.9(12)
C3' C2' C4 121.5(7)
C3" C2' C4 123.4(7)
C3' C2' S 113.5(7)
C3" C2' S 1.9(9)
C4 C2' S 124.7(2)
C3' C2' S" 2.9(9)
C3" C2' S" 112.3(6)
C4 C2' S" 124.0(2)
S C2' S" 110.9(3)
C2' S C5' 96.1(6)
C2' C3' C4' 106.1(13)
C5' C4' C3' 117.2(15)
C4' C5' S 107.1(13)
C2' S" C5" 96.7(6)
C2' C3" C4" 106.0(12)
C5" C4" C3" 117.7(15)
C4" C5" S" 107.3(13)

loop_
_geom_bond_atom_site_label_1
_geom_bond_atom_site_label_2
_geom_bond_site_symmetry_2
_geom_bond_distance
_geom_bond_publ_flag
C1 C14 . 1.515(3) ?
C1 C2 . 1.576(3) ?
C2 C3 . 1.519(3) ?
C3 C8 . 1.392(2) ?
C3 C4 . 1.412(2) ?
C4 C5 . 1.400(2) ?
C4 C2' . 1.475(2) y
C5 C6 . 1.387(3) ?
C6 C7 . 1.392(3) ?
C6 C9 . 1.512(3) ?
C7 C8 . 1.384(3) ?
C9 C10 . 1.586(3) ?
C10 C11 . 1.512(3) ?
C11 C12 . 1.388(3) ?
C11 C16 . 1.392(3) ?
C12 C13 . 1.386(3) ?
C13 C14 . 1.390(3) ?
C14 C15 . 1.387(3) ?
C15 C16 . 1.386(3) ?
C2' C3' . 1.410(11) ?
C2' C3" . 1.425(12) ?
C2' S . 1.646(4) ?
C2' S" . 1.666(4) ?
S C5' . 1.695(12) ?
C3' C4' . 1.465(17) ?
C4' C5' . 1.371(10) ?
S" C5" . 1.688(12) ?
C3" C4" . 1.473(17) ?
C4" C5" . 1.365(10) ?

loop_
_geom_torsion_atom_site_label_1
_geom_torsion_atom_site_label_2
_geom_torsion_atom_site_label_3
_geom_torsion_atom_site_label_4
_geom_torsion
_geom_torsion_publ_flag
C14 C1 C2 C3 6.4(3) ?
C1 C2 C3 C8 74.8(2) ?
C1 C2 C3 C4 -90.1(2) ?
C8 C3 C4 C5 -15.3(2) ?
C2 C3 C4 C5 149.70(17) ?
C8 C3 C4 C2' 170.80(16) ?
C2 C3 C4 C2' -24.1(3) ?
C3 C4 C5 C6 1.3(3) ?
C2' C4 C5 C6 175.50(17) ?
C4 C5 C6 C7 13.3(3) ?
C4 C5 C6 C9 -155.52(18) ?
C5 C6 C7 C8 -13.8(3) ?
C9 C6 C7 C8 154.92(19) ?
C6 C7 C8 C3 -0.2(3) ?
C4 C3 C8 C7 15.0(3) ?
C2 C3 C8 C7 -150.75(18) ?
C5 C6 C9 C10 84.6(2) ?
C7 C6 C9 C10 -83.6(2) ?
C6 C9 C10 C11 2.6(3) ?
C9 C10 C11 C12 82.6(2) ?
C9 C10 C11 C16 -82.4(2) ?
C16 C11 C12 C13 13.8(3) ?
C10 C11 C12 C13 -151.71(19) ?
C11 C12 C13 C14 -0.5(3) ?
C12 C13 C14 C15 -13.1(3) ?
C12 C13 C14 C1 154.68(18) ?
C2 C1 C14 C15 75.4(2) ?
C2 C1 C14 C13 -91.9(2) ?
C13 C14 C15 C16 13.4(3) ?
C1 C14 C15 C16 -154.41(18) ?
C14 C15 C16 C11 -0.1(3) ?
C12 C11 C16 C15 -13.5(3) ?
C10 C11 C16 C15 152.10(18) ?
C5 C4 C2' C3' -31.9(10) y
C3 C4 C2' C3' 142.0(10) ?
C5 C4 C2' C3" 143.7(9) y
C3 C4 C2' C3" -42.5(10) ?
C5 C4 C2' S 142.0(3) ?
C3 C4 C2' S -44.1(3) ?
C5 C4 C2' S" -30.2(3) ?
C3 C4 C2' S" 143.7(3) ?
C3' C2' S C5' 0.8(14) ?
C3" C2' S C5' 14E1(3) ?
C4 C2' S C5' -173.5(10) ?
S" C2' S C5' -0.4(10) ?
C3" C2' C3' C4' -2(2) ?
C4 C2' C3' C4' 173.5(12) ?
S C2' C3' C4' -1.1(18) ?
S" C2' C3' C4' 23(19) ?
C2' C3' C4' C5' 1(3) ?
C3' C4' C5' S 0(3) ?
C2' S C5' C4' 0(2) ?
C3' C2' S" C5" -15E1(2) ?
C3" C2' S" C5" 1.5(13) ?
C4 C2' S" C5" 175.9(10) ?
S C2' S" C5" 2.8(10) ?
C3' C2' C3" C4" 0(2) ?
C4 C2' C3" C4" -176.1(13) ?
S C2' C3" C4" -4E1(3) ?
S" C2' C3" C4" -1.6(18) ?
C2' C3" C4" C5" 1(3) ?
C3" C4" C5" S" 0(3) ?
C2' S" C5" C4" -1(2) ?
C9 C2 C1 C10 2.10(5) y
